data_4111278
loop_
_publ_author_name
'Cheol-Kyu Jung'
'Michael J. Krische'

_publ_section_title
;
 Asymmetric Induction in Hydrogen-Mediated Reductive Aldol Additions to
 \a-Amino Aldehydes Catalyzed by Rhodium: Selective Formation of
 syn-Stereotriads Directed by Intramolecular Hydrogen-Bonding
;
_journal_name_full 'Journal of the American Chemical Society'
_journal_page_first 17051
_journal_page_last 17056
_journal_paper_doi 10.1021/ja066198q
_journal_volume 128
_journal_year 2006
_chemical_formula_sum 'C22 H31 N3 O9'
_chemical_formula_weight 481.50
_chemical_name_systematic
; 
 ? 
;
_space_group_IT_number 78
_symmetry_cell_setting tetragonal
_symmetry_space_group_name_Hall 'P 4cw'
_symmetry_space_group_name_H-M 'P 43'
_atom_sites_solution_hydrogens geom
_atom_sites_solution_primary direct
_atom_sites_solution_secondary difmap
_audit_creation_method SHELXL-97
_cell_angle_alpha 90.00
_cell_angle_beta 90.00
_cell_angle_gamma 90.00
_cell_formula_units_Z 4
_cell_length_a 10.5420(1)
_cell_length_b 10.5420(1)
_cell_length_c 22.5021(4)
_cell_measurement_reflns_used 2947
_cell_measurement_temperature 153(2)
_cell_measurement_theta_max 27.5
_cell_measurement_theta_min 1
_cell_volume 2500.74(6)
_computing_cell_refinement 'Collect software, Nonius B.V. 1998'
_computing_data_collection 'Collect software, Nonius B.V. 1998'
_computing_data_reduction
;
DENZO and Scalepack (Otwinoski and Minor, 1997)
;
_computing_molecular_graphics 'XP SHELXTL/PC, Siemens Analytical'
_computing_structure_refinement 'XL SHELXTL/PC, Siemens Analytical'
_computing_structure_solution
;

SIR97 - Altomare A., Burla M.C., Camalli M., Cascarano G.L., Giacovazzo C., 
Guagliardi A., Moliterni A.G.G., Polidori G.,Spagna R.
;
_diffrn_ambient_temperature 153(2)
_diffrn_measured_fraction_theta_full 0.998
_diffrn_measured_fraction_theta_max 0.998
_diffrn_measurement_device_type 'Nonius Kappa CCD'
_diffrn_measurement_method \w-scans
_diffrn_radiation_monochromator graphite
_diffrn_radiation_source 'fine-focus sealed tube'
_diffrn_radiation_type MoK\a
_diffrn_radiation_wavelength 0.71073
_diffrn_reflns_av_R_equivalents 0.0000
_diffrn_reflns_av_sigmaI/netI 0.0364
_diffrn_reflns_limit_h_max 13
_diffrn_reflns_limit_h_min -13
_diffrn_reflns_limit_k_max 9
_diffrn_reflns_limit_k_min -9
_diffrn_reflns_limit_l_max 22
_diffrn_reflns_limit_l_min -29
_diffrn_reflns_number 5282
_diffrn_reflns_theta_full 27.45
_diffrn_reflns_theta_max 27.45
_diffrn_reflns_theta_min 2.13
_exptl_absorpt_coefficient_mu 0.100
_exptl_absorpt_correction_type none
_exptl_crystal_colour colorless
_exptl_crystal_density_diffrn 1.279
_exptl_crystal_description laths
_exptl_crystal_F_000 1024
_exptl_crystal_size_max 0.29
_exptl_crystal_size_mid 0.13
_exptl_crystal_size_min 0.10
_refine_diff_density_max 0.153
_refine_diff_density_min -0.157
_refine_diff_density_rms 0.032
_refine_ls_abs_structure_details 'Flack H D (1983), Acta Cryst. A39, 876-881'
_refine_ls_extinction_coef 0.0100(7)
_refine_ls_extinction_expression Fc^*^=kFc[1+0.001xFc^2^\l^3^/sin(2\q)]^-1/4^
_refine_ls_extinction_method SHELXL
_refine_ls_goodness_of_fit_ref 1.036
_refine_ls_hydrogen_treatment mixed
_refine_ls_matrix_type full
_refine_ls_number_parameters 319
_refine_ls_number_reflns 5282
_refine_ls_number_restraints 1
_refine_ls_restrained_S_all 1.036
_refine_ls_R_factor_all 0.0469
_refine_ls_R_factor_gt 0.0339
_refine_ls_shift/su_max 0.001
_refine_ls_shift/su_mean 0.000
_refine_ls_structure_factor_coef Fsqd
_refine_ls_weighting_details 'calc w=1/[\s^2^(Fo^2^)+(0.0304P)^2^+0.3752P] where P=(Fo^2^+2Fc^2^)/3'
_refine_ls_weighting_scheme calc
_refine_ls_wR_factor_gt 0.0693
_refine_ls_wR_factor_ref 0.0746
_reflns_number_gt 4527
_reflns_number_total 5282
_reflns_threshold_expression >2sigma(I)
_cod_data_source_file ja066198qrom20060830_014040.cif
_cod_data_source_block mvkleu
_cod_database_code 4111278

loop_
_symmetry_equiv_pos_as_xyz
'x, y, z'
'-x, -y, z+1/2'
'-y, x, z+3/4'
'y, -x, z+1/4'

loop_
_atom_site_label
_atom_site_type_symbol
_atom_site_fract_x
_atom_site_fract_y
_atom_site_fract_z
_atom_site_U_iso_or_equiv
_atom_site_adp_type
_atom_site_occupancy
_atom_site_symmetry_multiplicity
_atom_site_calc_flag
_atom_site_refinement_flags
O1 O 0.36003(11) 0.28380(11) 0.31675(5) 0.0327(3) Uani 1 1 d .
O2 O 0.21281(11) 0.58174(10) 0.34693(5) 0.0317(3) Uani 1 1 d .
O3 O 0.14663(10) 0.71001(10) 0.42279(5) 0.0284(3) Uani 1 1 d .
O4 O 0.28793(10) 0.32946(10) 0.49864(5) 0.0268(2) Uani 1 1 d .
O5 O 0.43340(12) 0.18449(12) 0.52681(5) 0.0404(3) Uani 1 1 d .
O6 O 0.00897(13) 0.52487(13) 0.64266(6) 0.0502(4) Uani 1 1 d .
O7 O -0.05156(12) 0.40663(13) 0.71611(6) 0.0460(3) Uani 1 1 d .
O8 O 0.24401(15) 0.09271(14) 0.78996(6) 0.0574(4) Uani 1 1 d .
O9 O 0.39876(13) 0.02981(12) 0.73385(6) 0.0416(3) Uani 1 1 d .
N1 N 0.29113(12) 0.56307(12) 0.44083(6) 0.0253(3) Uani 1 1 d .
N2 N 0.01956(14) 0.43234(14) 0.67469(7) 0.0349(3) Uani 1 1 d .
N3 N 0.30509(15) 0.09525(14) 0.74344(6) 0.0359(3) Uani 1 1 d .
C1 C 0.14305(16) 0.30857(18) 0.28982(8) 0.0369(4) Uani 1 1 d .
H1A H 0.1681 0.2717 0.2516 0.055 Uiso 1 1 calc R
H1B H 0.1222 0.3984 0.2843 0.055 Uiso 1 1 calc R
H1C H 0.0686 0.2636 0.3052 0.055 Uiso 1 1 calc R
C2 C 0.25069(16) 0.29644(15) 0.33324(7) 0.0282(4) Uani 1 1 d .
C3 C 0.21745(15) 0.29801(15) 0.39902(7) 0.0269(3) Uani 1 1 d .
H3A H 0.1492 0.3623 0.4057 0.032 Uiso 1 1 calc R
C4 C 0.16589(17) 0.16615(16) 0.41572(8) 0.0361(4) Uani 1 1 d .
H4A H 0.2329 0.1027 0.4106 0.054 Uiso 1 1 calc R
H4B H 0.0940 0.1450 0.3899 0.054 Uiso 1 1 calc R
H4C H 0.1379 0.1668 0.4572 0.054 Uiso 1 1 calc R
C5 C 0.33188(14) 0.33311(15) 0.43702(7) 0.0243(3) Uani 1 1 d .
H5A H 0.4008 0.2692 0.4312 0.029 Uiso 1 1 calc R
C6 C 0.38412(14) 0.46691(14) 0.42610(7) 0.0246(3) Uani 1 1 d .
H6A H 0.4037 0.4747 0.3828 0.030 Uiso 1 1 calc R
C7 C 0.21654(15) 0.61520(14) 0.39857(7) 0.0250(3) Uani 1 1 d .
C8 C 0.04450(15) 0.76954(14) 0.38825(7) 0.0269(3) Uani 1 1 d .
C9 C -0.05038(16) 0.66950(17) 0.36895(8) 0.0353(4) Uani 1 1 d .
H9A H -0.0711 0.6148 0.4028 0.053 Uiso 1 1 calc R
H9B H -0.0136 0.6181 0.3370 0.053 Uiso 1 1 calc R
H9C H -0.1277 0.7109 0.3545 0.053 Uiso 1 1 calc R
C10 C -0.01385(17) 0.85939(17) 0.43352(8) 0.0356(4) Uani 1 1 d .
H10A H 0.0501 0.9210 0.4464 0.053 Uiso 1 1 calc R
H10B H -0.0437 0.8108 0.4679 0.053 Uiso 1 1 calc R
H10C H -0.0855 0.9042 0.4154 0.053 Uiso 1 1 calc R
C11 C 0.09951(17) 0.84209(17) 0.33548(8) 0.0363(4) Uani 1 1 d .
H11A H 0.1291 0.7818 0.3054 0.054 Uiso 1 1 calc R
H11B H 0.1709 0.8943 0.3489 0.054 Uiso 1 1 calc R
H11C H 0.0339 0.8967 0.3183 0.054 Uiso 1 1 calc R
C12 C 0.50759(15) 0.48886(16) 0.46051(8) 0.0283(3) Uani 1 1 d .
H12A H 0.4900 0.4785 0.5035 0.034 Uiso 1 1 calc R
H12B H 0.5692 0.4224 0.4489 0.034 Uiso 1 1 calc R
C13 C 0.56875(16) 0.61828(16) 0.45079(8) 0.0323(4) Uani 1 1 d .
H13A H 0.5113 0.6842 0.4680 0.039 Uiso 1 1 calc R
C14 C 0.58779(19) 0.64853(19) 0.38533(9) 0.0430(5) Uani 1 1 d .
H14A H 0.5053 0.6503 0.3653 0.064 Uiso 1 1 calc R
H14B H 0.6414 0.5833 0.3671 0.064 Uiso 1 1 calc R
H14C H 0.6289 0.7315 0.3814 0.064 Uiso 1 1 calc R
C15 C 0.69477(17) 0.62449(19) 0.48370(8) 0.0392(4) Uani 1 1 d .
H15A H 0.7527 0.5605 0.4675 0.059 Uiso 1 1 calc R
H15B H 0.6807 0.6080 0.5261 0.059 Uiso 1 1 calc R
H15C H 0.7321 0.7090 0.4787 0.059 Uiso 1 1 calc R
C16 C 0.34437(15) 0.25250(15) 0.53735(7) 0.0257(3) Uani 1 1 d .
C17 C 0.28102(15) 0.26067(14) 0.59695(7) 0.0252(3) Uani 1 1 d .
C18 C 0.18309(15) 0.34632(15) 0.60781(7) 0.0258(4) Uani 1 1 d .
H18A H 0.1564 0.4044 0.5781 0.031 Uiso 1 1 calc R
C19 C 0.12588(15) 0.34440(15) 0.66304(7) 0.0278(3) Uani 1 1 d .
C20 C 0.16199(16) 0.26330(16) 0.70796(8) 0.0303(4) Uani 1 1 d .
H20A H 0.1203 0.2633 0.7454 0.036 Uiso 1 1 calc R
C21 C 0.26178(16) 0.18182(15) 0.69605(7) 0.0286(4) Uani 1 1 d .
C22 C 0.32215(15) 0.17821(15) 0.64126(7) 0.0265(3) Uani 1 1 d .
H22A H 0.3900 0.1208 0.6342 0.032 Uiso 1 1 calc R
H1N H 0.2861(16) 0.5881(16) 0.4770(9) 0.028(5) Uiso 1 1 d .

loop_
_atom_site_aniso_label
_atom_site_aniso_U_11
_atom_site_aniso_U_22
_atom_site_aniso_U_33
_atom_site_aniso_U_23
_atom_site_aniso_U_13
_atom_site_aniso_U_12
O1 0.0322(6) 0.0425(7) 0.0235(6) -0.0050(5) 0.0052(5) 0.0011(5)
O2 0.0438(7) 0.0325(6) 0.0188(6) -0.0028(5) -0.0031(5) 0.0051(5)
O3 0.0327(6) 0.0291(6) 0.0234(6) -0.0045(5) -0.0046(5) 0.0055(5)
O4 0.0319(6) 0.0305(6) 0.0180(6) 0.0028(5) 0.0050(5) 0.0050(5)
O5 0.0437(7) 0.0487(7) 0.0288(7) 0.0070(6) 0.0064(5) 0.0187(6)
O6 0.0532(8) 0.0491(8) 0.0483(9) 0.0132(7) 0.0136(7) 0.0184(7)
O7 0.0380(7) 0.0622(9) 0.0377(8) 0.0044(6) 0.0155(6) 0.0073(6)
O8 0.0794(10) 0.0643(9) 0.0286(8) 0.0179(7) 0.0173(7) 0.0194(8)
O9 0.0517(8) 0.0399(7) 0.0330(7) 0.0064(6) -0.0014(6) 0.0110(6)
N1 0.0316(7) 0.0281(7) 0.0162(8) -0.0030(6) -0.0006(6) 0.0028(6)
N2 0.0329(8) 0.0402(8) 0.0315(8) -0.0020(7) 0.0047(7) 0.0028(6)
N3 0.0502(9) 0.0341(8) 0.0233(8) 0.0055(6) 0.0007(7) -0.0006(7)
C1 0.0368(10) 0.0476(10) 0.0264(9) -0.0070(8) -0.0029(8) 0.0013(8)
C2 0.0347(9) 0.0253(8) 0.0247(9) -0.0036(7) 0.0025(7) -0.0035(7)
C3 0.0294(8) 0.0271(8) 0.0241(9) -0.0011(7) 0.0045(7) -0.0016(6)
C4 0.0409(10) 0.0319(9) 0.0354(10) 0.0001(8) 0.0039(8) -0.0065(8)
C5 0.0285(8) 0.0292(8) 0.0151(7) 0.0009(6) 0.0044(6) 0.0024(7)
C6 0.0283(8) 0.0270(8) 0.0187(8) -0.0025(6) 0.0031(6) 0.0013(6)
C7 0.0293(8) 0.0260(8) 0.0197(9) -0.0004(7) 0.0002(6) -0.0014(6)
C8 0.0277(8) 0.0288(8) 0.0243(9) 0.0023(7) -0.0005(7) 0.0034(7)
C9 0.0315(9) 0.0424(10) 0.0320(10) -0.0015(8) -0.0016(8) -0.0051(8)
C10 0.0365(9) 0.0354(9) 0.0348(11) -0.0012(8) 0.0035(8) 0.0059(7)
C11 0.0427(10) 0.0339(9) 0.0323(10) 0.0064(8) 0.0052(8) 0.0016(8)
C12 0.0296(8) 0.0309(9) 0.0243(9) 0.0001(7) -0.0001(7) -0.0004(7)
C13 0.0303(9) 0.0332(9) 0.0336(10) -0.0035(7) 0.0020(7) -0.0012(7)
C14 0.0457(11) 0.0441(11) 0.0391(11) 0.0078(9) -0.0047(9) -0.0130(9)
C15 0.0373(9) 0.0492(11) 0.0311(10) -0.0048(8) 0.0014(8) -0.0098(8)
C16 0.0295(8) 0.0277(8) 0.0200(8) 0.0014(7) 0.0013(7) 0.0001(7)
C17 0.0279(8) 0.0277(8) 0.0198(8) -0.0004(6) -0.0007(6) -0.0045(6)
C18 0.0277(8) 0.0270(8) 0.0227(9) 0.0013(6) 0.0001(6) -0.0040(6)
C19 0.0269(8) 0.0301(8) 0.0264(9) -0.0010(7) 0.0010(7) 0.0002(6)
C20 0.0358(9) 0.0333(9) 0.0220(9) -0.0018(7) 0.0054(7) -0.0048(7)
C21 0.0356(9) 0.0282(8) 0.0220(8) 0.0040(7) -0.0008(7) -0.0020(7)
C22 0.0310(8) 0.0264(8) 0.0221(9) -0.0014(6) 0.0003(7) -0.0001(7)

loop_
_atom_type_symbol
_atom_type_description
_atom_type_scat_dispersion_real
_atom_type_scat_dispersion_imag
_atom_type_scat_source
C C 0.0033 0.0016 'International Tables Vol C Tables 4.2.6.8 and 6.1.1.4'
H H 0.0000 0.0000 'International Tables Vol C Tables 4.2.6.8 and 6.1.1.4'
N N 0.0061 0.0033 'International Tables Vol C Tables 4.2.6.8 and 6.1.1.4'
O O 0.0106 0.0060 'International Tables Vol C Tables 4.2.6.8 and 6.1.1.4'

loop_
_geom_angle_atom_site_label_1
_geom_angle_atom_site_label_2
_geom_angle_atom_site_label_3
_geom_angle
C7 O3 C8 120.03(12)
C16 O4 C5 119.67(12)
C7 N1 C6 121.18(14)
C7 N1 H1N 120.4(12)
C6 N1 H1N 118.3(12)
O6 N2 O7 124.79(15)
O6 N2 C19 117.84(14)
O7 N2 C19 117.37(14)
O9 N3 O8 124.09(15)
O9 N3 C21 118.09(14)
O8 N3 C21 117.82(15)
C2 C1 H1A 109.5
C2 C1 H1B 109.5
H1A C1 H1B 109.5
C2 C1 H1C 109.5
H1A C1 H1C 109.5
H1B C1 H1C 109.5
O1 C2 C1 121.72(15)
O1 C2 C3 121.03(15)
C1 C2 C3 117.24(14)
C2 C3 C5 111.49(13)
C2 C3 C4 108.01(13)
C5 C3 C4 111.20(14)
C2 C3 H3A 108.7
C5 C3 H3A 108.7
C4 C3 H3A 108.7
C3 C4 H4A 109.5
C3 C4 H4B 109.5
H4A C4 H4B 109.5
C3 C4 H4C 109.5
H4A C4 H4C 109.5
H4B C4 H4C 109.5
O4 C5 C3 105.95(12)
O4 C5 C6 106.84(12)
C3 C5 C6 114.68(13)
O4 C5 H5A 109.7
C3 C5 H5A 109.7
C6 C5 H5A 109.7
N1 C6 C12 110.71(12)
N1 C6 C5 111.34(12)
C12 C6 C5 111.28(13)
N1 C6 H6A 107.8
C12 C6 H6A 107.8
C5 C6 H6A 107.8
O2 C7 N1 125.03(14)
O2 C7 O3 125.51(14)
N1 C7 O3 109.46(13)
O3 C8 C9 109.74(12)
O3 C8 C10 102.01(13)
C9 C8 C10 110.98(14)
O3 C8 C11 110.32(13)
C9 C8 C11 112.09(14)
C10 C8 C11 111.25(14)
C8 C9 H9A 109.5
C8 C9 H9B 109.5
H9A C9 H9B 109.5
C8 C9 H9C 109.5
H9A C9 H9C 109.5
H9B C9 H9C 109.5
C8 C10 H10A 109.5
C8 C10 H10B 109.5
H10A C10 H10B 109.5
C8 C10 H10C 109.5
H10A C10 H10C 109.5
H10B C10 H10C 109.5
C8 C11 H11A 109.5
C8 C11 H11B 109.5
H11A C11 H11B 109.5
C8 C11 H11C 109.5
H11A C11 H11C 109.5
H11B C11 H11C 109.5
C13 C12 C6 114.96(14)
C13 C12 H12A 108.5
C6 C12 H12A 108.5
C13 C12 H12B 108.5
C6 C12 H12B 108.5
H12A C12 H12B 107.5
C14 C13 C15 110.31(15)
C14 C13 C12 112.48(15)
C15 C13 C12 109.74(15)
C14 C13 H13A 108.1
C15 C13 H13A 108.1
C12 C13 H13A 108.1
C13 C14 H14A 109.5
C13 C14 H14B 109.5
H14A C14 H14B 109.5
C13 C14 H14C 109.5
H14A C14 H14C 109.5
H14B C14 H14C 109.5
C13 C15 H15A 109.5
C13 C15 H15B 109.5
H15A C15 H15B 109.5
C13 C15 H15C 109.5
H15A C15 H15C 109.5
H15B C15 H15C 109.5
O5 C16 O4 125.61(15)
O5 C16 C17 123.84(15)
O4 C16 C17 110.55(13)
C22 C17 C18 120.65(15)
C22 C17 C16 117.76(14)
C18 C17 C16 121.59(14)
C19 C18 C17 118.15(15)
C19 C18 H18A 120.9
C17 C18 H18A 120.9
C20 C19 C18 123.27(15)
C20 C19 N2 117.95(15)
C18 C19 N2 118.78(14)
C19 C20 C21 116.94(15)
C19 C20 H20A 121.5
C21 C20 H20A 121.5
C20 C21 C22 122.52(15)
C20 C21 N3 118.61(15)
C22 C21 N3 118.87(15)
C21 C22 C17 118.44(14)
C21 C22 H22A 120.8
C17 C22 H22A 120.8

loop_
_geom_bond_atom_site_label_1
_geom_bond_atom_site_label_2
_geom_bond_distance
O1 C2 1.2182(19)
O2 C7 1.2150(19)
O3 C7 1.3561(18)
O3 C8 1.4688(19)
O4 C16 1.3308(19)
O4 C5 1.4625(18)
O5 C16 1.2046(19)
O6 N2 1.218(2)
O7 N2 1.2266(19)
O8 N3 1.229(2)
O9 N3 1.224(2)
N1 C7 1.351(2)
N1 C6 1.449(2)
N1 H1N 0.857(19)
N2 C19 1.478(2)
N3 C21 1.476(2)
C1 C2 1.503(2)
C1 H1A 0.9800
C1 H1B 0.9800
C1 H1C 0.9800
C2 C3 1.521(2)
C3 C5 1.524(2)
C3 C4 1.539(2)
C3 H3A 1.0000
C4 H4A 0.9800
C4 H4B 0.9800
C4 H4C 0.9800
C5 C6 1.534(2)
C5 H5A 1.0000
C6 C12 1.532(2)
C6 H6A 1.0000
C8 C9 1.517(2)
C8 C10 1.521(2)
C8 C11 1.527(2)
C9 H9A 0.9800
C9 H9B 0.9800
C9 H9C 0.9800
C10 H10A 0.9800
C10 H10B 0.9800
C10 H10C 0.9800
C11 H11A 0.9800
C11 H11B 0.9800
C11 H11C 0.9800
C12 C13 1.525(2)
C12 H12A 0.9900
C12 H12B 0.9900
C13 C14 1.521(3)
C13 C15 1.522(2)
C13 H13A 1.0000
C14 H14A 0.9800
C14 H14B 0.9800
C14 H14C 0.9800
C15 H15A 0.9800
C15 H15B 0.9800
C15 H15C 0.9800
C16 C17 1.501(2)
C17 C22 1.392(2)
C17 C18 1.393(2)
C18 C19 1.382(2)
C18 H18A 0.9500
C19 C20 1.378(2)
C20 C21 1.384(2)
C20 H20A 0.9500
C21 C22 1.388(2)
C22 H22A 0.9500

loop_
_geom_hbond_atom_site_label_D
_geom_hbond_atom_site_label_H
_geom_hbond_atom_site_label_A
_geom_hbond_distance_DH
_geom_hbond_distance_HA
_geom_hbond_distance_DA
_geom_hbond_angle_DHA
_geom_hbond_site_symmetry_A
N1 H1N O1 0.857(19) 2.09(2) 2.9482(18) 175.9(17) 4_565

loop_
_geom_torsion_atom_site_label_1
_geom_torsion_atom_site_label_2
_geom_torsion_atom_site_label_3
_geom_torsion_atom_site_label_4
_geom_torsion
O1 C2 C3 C5 21.8(2)
C1 C2 C3 C5 -159.31(14)
O1 C2 C3 C4 -100.63(17)
C1 C2 C3 C4 78.23(18)
C16 O4 C5 C3 121.54(14)
C16 O4 C5 C6 -115.76(14)
C2 C3 C5 O4 -179.24(12)
C4 C3 C5 O4 -58.63(15)
C2 C3 C5 C6 63.18(17)
C4 C3 C5 C6 -176.21(14)
C7 N1 C6 C12 139.20(14)
C7 N1 C6 C5 -96.45(17)
O4 C5 C6 N1 -54.45(16)
C3 C5 C6 N1 62.62(17)
O4 C5 C6 C12 69.58(15)
C3 C5 C6 C12 -173.35(12)
C6 N1 C7 O2 5.7(2)
C6 N1 C7 O3 -174.46(12)
C8 O3 C7 O2 8.8(2)
C8 O3 C7 N1 -171.07(12)
C7 O3 C8 C9 57.47(17)
C7 O3 C8 C10 175.20(13)
C7 O3 C8 C11 -66.51(17)
N1 C6 C12 C13 -57.44(18)
C5 C6 C12 C13 178.18(13)
C6 C12 C13 C14 -52.7(2)
C6 C12 C13 C15 -175.94(14)
C5 O4 C16 O5 1.7(2)
C5 O4 C16 C17 -177.87(12)
O5 C16 C17 C22 -4.7(2)
O4 C16 C17 C22 174.87(13)
O5 C16 C17 C18 176.16(16)
O4 C16 C17 C18 -4.3(2)
C22 C17 C18 C19 -1.8(2)
C16 C17 C18 C19 177.27(14)
C17 C18 C19 C20 0.9(2)
C17 C18 C19 N2 -178.37(14)
O6 N2 C19 C20 160.81(16)
O7 N2 C19 C20 -19.1(2)
O6 N2 C19 C18 -19.9(2)
O7 N2 C19 C18 160.21(15)
C18 C19 C20 C21 0.8(2)
N2 C19 C20 C21 -179.99(14)
C19 C20 C21 C22 -1.5(2)
C19 C20 C21 N3 178.75(14)
O9 N3 C21 C20 -175.10(15)
O8 N3 C21 C20 5.5(2)
O9 N3 C21 C22 5.1(2)
O8 N3 C21 C22 -174.29(15)
C20 C21 C22 C17 0.6(2)
N3 C21 C22 C17 -179.69(14)
C18 C17 C22 C21 1.2(2)
C16 C17 C22 C21 -177.98(14)
